data_2203473
loop_
_publ_author_name
'Zhi-Yong Wu'
'Duan-Jun Xu'
'Kai-Liang Yin'

_publ_section_title
;
 Dichlorobis(thiourea)zinc(II) bis(4,5-diazafluoren-9-one)
;
_journal_issue 4
_journal_name_full 'Acta Crystallographica Section E'
_journal_page_first m514
_journal_page_last m516
_journal_paper_doi 10.1107/S1600536804006403
_journal_volume 60
_journal_year 2004
_chemical_formula_iupac '[Zn Cl2 (C H4 N2 S)2], 2C11 H6 N2 O'
_chemical_formula_moiety '2C11 H6 N2 O, C2 H8 Cl2 N4 S2 Zn'
_chemical_formula_sum 'C24 H20 Cl2 N8 O2 S2 Zn'
_chemical_formula_weight 652.86
_chemical_name_systematic ?
_space_group_IT_number 2
_symmetry_cell_setting triclinic
_symmetry_space_group_name_Hall '-P 1'
_symmetry_space_group_name_H-M 'P -1'
_atom_sites_solution_hydrogens geom
_atom_sites_solution_primary direct
_atom_sites_solution_secondary difmap
_audit_creation_method SHELXL-97
_cell_angle_alpha 89.167(17)
_cell_angle_beta 78.006(16)
_cell_angle_gamma 80.220(16)
_cell_formula_units_Z 2
_cell_length_a 7.4059(17)
_cell_length_b 12.973(2)
_cell_length_c 15.184(3)
_cell_measurement_reflns_used 20
_cell_measurement_temperature 295(2)
_cell_measurement_theta_max 8.1
_cell_measurement_theta_min 4.5
_cell_volume 1405.9(5)
_computing_cell_refinement MSC/AFC
_computing_data_collection 'MSC/AFC (Molecular Structure Corporation, 1992)'
_computing_data_reduction 'teXsan (Molecular Structure Corporation, 1985)'
_computing_molecular_graphics 'Ortep-3 for Windows (Farrugia, 1997)'
_computing_publication_material 'WinGX (Farrugia, 1999)'
_computing_structure_refinement 'SHELXL97 (Sheldrick, 1997)'
_computing_structure_solution 'SIR92 (Altomare, 1993)'
_diffrn_ambient_temperature 295(2)
_diffrn_measured_fraction_theta_full 1.00
_diffrn_measured_fraction_theta_max 1.00
_diffrn_measurement_device_type 'Rigaku AFC-7S'
_diffrn_measurement_method \w/2\q
_diffrn_radiation_type 'Mo K\a'
_diffrn_radiation_wavelength 0.71073
_diffrn_reflns_av_R_equivalents 0.050
_diffrn_reflns_av_sigmaI/netI 0.030
_diffrn_reflns_limit_h_max 9
_diffrn_reflns_limit_h_min -9
_diffrn_reflns_limit_k_max 0
_diffrn_reflns_limit_k_min -15
_diffrn_reflns_limit_l_max 18
_diffrn_reflns_limit_l_min -18
_diffrn_reflns_number 5774
_diffrn_reflns_theta_full 26.0
_diffrn_reflns_theta_max 26.0
_diffrn_reflns_theta_min 2.08
_diffrn_standards_decay_% 0.6
_diffrn_standards_interval_count 150
_diffrn_standards_number 3
_exptl_absorpt_coefficient_mu 1.250
_exptl_absorpt_correction_T_max 0.802
_exptl_absorpt_correction_T_min 0.535
_exptl_absorpt_correction_type '\y scan'
_exptl_absorpt_process_details '(North et al., 1968)'
_exptl_crystal_colour colorless
_exptl_crystal_density_diffrn 1.542
_exptl_crystal_density_method 'not measured'
_exptl_crystal_description prism
_exptl_crystal_F_000 664
_exptl_crystal_size_max 0.52
_exptl_crystal_size_mid 0.44
_exptl_crystal_size_min 0.18
_refine_diff_density_max 0.62
_refine_diff_density_min -0.39
_refine_ls_extinction_method none
_refine_ls_goodness_of_fit_ref 1.020
_refine_ls_hydrogen_treatment constr
_refine_ls_matrix_type full
_refine_ls_number_parameters 352
_refine_ls_number_reflns 5520
_refine_ls_number_restraints 0
_refine_ls_restrained_S_all 1.020
_refine_ls_R_factor_all 0.056
_refine_ls_R_factor_gt 0.033
_refine_ls_shift/su_max 0.001
_refine_ls_shift/su_mean 0.000
_refine_ls_structure_factor_coef Fsqd
_refine_ls_weighting_details 'calc w=1/[\s^2^(Fo^2^)+(0.0568P)^2^+0.4107P] where P=(Fo^2^+2Fc^2^)/3'
_refine_ls_weighting_scheme calc
_refine_ls_wR_factor_gt 0.092
_refine_ls_wR_factor_ref 0.103
_reflns_number_gt 4070
_reflns_number_total 5520
_reflns_threshold_expression I>\2s(I)
_cod_data_source_file na6304.cif
_cod_data_source_block I
_cod_depositor_comments
;
The following automatic conversions were performed:
'_symmetry_cell_setting' value 'Triclinic' changed to 'triclinic'
according to '/home/saulius/struct/CIF-dictionaries/cif_core.dic'
dictionary named 'cif_core.dic' version 2.4.1 from 2010-06-29.

Automatic conversion script
Id: cif_fix_enum 1527 2010-12-29 10:47:43Z saulius 

The following automatic conversions were performed:

'_symmetry_cell_setting' value 'Triclinic' changed to 'triclinic'
according to /home/saulius/struct/CIF-dictionaries/cif_core.dic
dictionary named 'cif_core.dic' version 2.4.1 from 2010-06-29.

Automatic conversion script
Id: cif_fix_values 1715 2011-07-08 13:25:40Z adriana 
;
_cod_database_code 2203473
_cod_database_fobs_code 2203473

loop_
_symmetry_equiv_pos_as_xyz
'x, y, z'
'-x, -y, -z'

loop_
_atom_site_label
_atom_site_fract_x
_atom_site_fract_y
_atom_site_fract_z
_atom_site_U_iso_or_equiv
_atom_site_adp_type
_atom_site_calc_flag
_atom_site_refinement_flags
_atom_site_occupancy
_atom_site_type_symbol
Zn 0.48952(4) 0.23743(2) 0.361449(19) 0.04786(11) Uani d . 1 Zn
Cl1 0.72134(12) 0.23922(7) 0.43600(6) 0.0698(2) Uani d . 1 Cl
Cl2 0.59406(13) 0.24517(6) 0.21048(5) 0.0736(2) Uani d . 1 Cl
S1 0.22983(12) 0.36849(6) 0.41841(5) 0.0707(3) Uani d . 1 S
S2 0.35100(11) 0.09079(5) 0.40682(5) 0.0598(2) Uani d . 1 S
N1 0.1710(4) 0.57087(18) 0.39842(17) 0.0623(6) Uani d . 1 N
N2 0.3406(3) 0.47875(17) 0.27474(15) 0.0547(6) Uani d . 1 N
N3 0.4838(4) -0.10875(17) 0.37778(15) 0.0552(6) Uani d . 1 N
N4 0.5800(3) -0.00517(17) 0.26228(15) 0.0553(6) Uani d . 1 N
C1 0.2517(4) 0.4806(2) 0.35874(18) 0.0466(6) Uani d . 1 C
C2 0.4846(3) -0.01488(19) 0.34406(16) 0.0434(5) Uani d . 1 C
O1 0.2660(4) 1.02964(17) 0.10364(15) 0.0755(6) Uani d . 1 O
N5 0.1193(3) 0.77754(16) 0.32434(14) 0.0483(5) Uani d . 1 N
N6 0.3872(3) 0.66567(16) 0.15929(14) 0.0470(5) Uani d . 1 N
C3 0.0036(4) 0.8441(2) 0.38721(19) 0.0568(7) Uani d . 1 C
H3 -0.0498 0.8164 0.4413 0.068 Uiso calc R 1 H
C4 -0.0405(4) 0.9502(2) 0.3765(2) 0.0585(7) Uani d . 1 C
H4 -0.1218 0.9918 0.4224 0.070 Uiso calc R 1 H
C5 0.0360(4) 0.9951(2) 0.2974(2) 0.0535(6) Uani d . 1 C
H5 0.0082 1.0666 0.2883 0.064 Uiso calc R 1 H
C6 0.1558(3) 0.92839(19) 0.23273(17) 0.0445(5) Uani d . 1 C
C7 0.2633(4) 0.9469(2) 0.14143(18) 0.0507(6) Uani d . 1 C
C8 0.3629(4) 0.8422(2) 0.10497(17) 0.0470(6) Uani d . 1 C
C9 0.4796(4) 0.8108(2) 0.02281(18) 0.0552(7) Uani d . 1 C
H9 0.5097 0.8585 -0.0219 0.066 Uiso calc R 1 H
C10 0.5487(4) 0.7057(2) 0.01047(19) 0.0570(7) Uani d . 1 C
H10 0.6270 0.6807 -0.0437 0.068 Uiso calc R 1 H
C11 0.5019(4) 0.6372(2) 0.07870(19) 0.0541(7) Uani d . 1 C
H11 0.5528 0.5667 0.0685 0.065 Uiso calc R 1 H
C12 0.3220(3) 0.76765(19) 0.16966(16) 0.0414(5) Uani d . 1 C
C13 0.1917(3) 0.82161(19) 0.24930(16) 0.0415(5) Uani d . 1 C
O2 1.1359(4) -0.52084(18) 0.07231(18) 0.0820(7) Uani d . 1 O
N7 0.6924(3) -0.31099(18) 0.29936(16) 0.0529(5) Uani d . 1 N
N8 0.8189(3) -0.17293(17) 0.14077(15) 0.0503(5) Uani d . 1 N
C14 0.6588(5) -0.3876(2) 0.3580(2) 0.0626(7) Uani d . 1 C
H14 0.5746 -0.3696 0.4122 0.075 Uiso calc R 1 H
C15 0.7412(5) -0.4911(3) 0.3429(2) 0.0690(8) Uani d . 1 C
H15 0.7116 -0.5404 0.3862 0.083 Uiso calc R 1 H
C16 0.8685(5) -0.5217(2) 0.2629(2) 0.0670(8) Uani d . 1 C
H16 0.9258 -0.5910 0.2509 0.080 Uiso calc R 1 H
C17 0.9053(4) -0.4443(2) 0.2025(2) 0.0542(7) Uani d . 1 C
C18 1.0302(4) -0.4466(2) 0.1115(2) 0.0594(7) Uani d . 1 C
C19 0.9994(4) -0.3379(2) 0.07860(19) 0.0525(6) Uani d . 1 C
C20 1.0691(4) -0.2942(3) -0.0012(2) 0.0609(7) Uani d . 1 C
H20 1.1524 -0.3341 -0.0475 0.073 Uiso calc R 1 H
C21 1.0107(4) -0.1887(3) -0.0099(2) 0.0626(8) Uani d . 1 C
H21 1.0524 -0.1557 -0.0632 0.075 Uiso calc R 1 H
C22 0.8893(4) -0.1322(2) 0.0616(2) 0.0584(7) Uani d . 1 C
H22 0.8536 -0.0609 0.0543 0.070 Uiso calc R 1 H
C23 0.8742(3) -0.2751(2) 0.14668(17) 0.0454(6) Uani d . 1 C
C24 0.8157(4) -0.3417(2) 0.22321(18) 0.0476(6) Uani d . 1 C
H3A 0.5544 -0.1697 0.3438 0.080 Uiso d . 1 H
H4B 0.5697 0.0606 0.2388 0.080 Uiso d . 1 H
H4A 0.6467 -0.0610 0.2264 0.080 Uiso d . 1 H
H2B 0.4051 0.4131 0.2521 0.080 Uiso d . 1 H
H2A 0.3496 0.5380 0.2452 0.080 Uiso d . 1 H
H1A 0.1573 0.6285 0.3678 0.080 Uiso d . 1 H
H1B 0.1166 0.5699 0.4599 0.080 Uiso d . 1 H
H3B 0.4187 -0.1127 0.4373 0.080 Uiso d . 1 H

loop_
_atom_site_aniso_label
_atom_site_aniso_U_11
_atom_site_aniso_U_22
_atom_site_aniso_U_33
_atom_site_aniso_U_12
_atom_site_aniso_U_13
_atom_site_aniso_U_23
Zn 0.0621(2) 0.03741(17) 0.03755(17) -0.00421(13) 0.00092(13) 0.00184(11)
Cl1 0.0710(5) 0.0672(5) 0.0748(5) -0.0175(4) -0.0192(4) 0.0081(4)
Cl2 0.1051(6) 0.0607(4) 0.0391(4) -0.0052(4) 0.0135(4) 0.0047(3)
S1 0.0806(5) 0.0469(4) 0.0604(5) 0.0108(4) 0.0215(4) 0.0159(3)
S2 0.0716(5) 0.0422(4) 0.0533(4) -0.0133(3) 0.0186(3) -0.0094(3)
N1 0.0768(16) 0.0406(12) 0.0572(14) -0.0003(11) 0.0055(12) 0.0040(10)
N2 0.0641(14) 0.0449(12) 0.0478(13) -0.0024(10) -0.0016(11) 0.0086(10)
N3 0.0689(15) 0.0419(12) 0.0493(13) -0.0050(10) -0.0033(11) 0.0006(10)
N4 0.0675(15) 0.0429(12) 0.0454(13) -0.0033(10) 0.0065(11) -0.0043(9)
C1 0.0439(13) 0.0452(14) 0.0489(15) -0.0056(11) -0.0076(11) 0.0060(11)
C2 0.0440(13) 0.0440(13) 0.0406(13) -0.0082(10) -0.0039(10) -0.0046(10)
O1 0.0960(17) 0.0532(12) 0.0677(14) -0.0058(11) -0.0022(12) 0.0227(11)
N5 0.0522(12) 0.0432(12) 0.0438(12) -0.0089(9) 0.0035(9) 0.0028(9)
N6 0.0489(12) 0.0453(12) 0.0431(11) -0.0040(9) -0.0044(9) -0.0005(9)
C3 0.0616(17) 0.0538(16) 0.0470(15) -0.0118(13) 0.0088(12) 0.0001(12)
C4 0.0579(17) 0.0544(16) 0.0544(17) -0.0037(13) 0.0042(13) -0.0072(13)
C5 0.0543(15) 0.0419(14) 0.0612(17) -0.0031(11) -0.0088(13) -0.0011(12)
C6 0.0440(13) 0.0433(13) 0.0465(14) -0.0085(10) -0.0098(11) 0.0042(11)
C7 0.0554(15) 0.0493(15) 0.0473(15) -0.0091(12) -0.0110(12) 0.0087(12)
C8 0.0457(14) 0.0533(15) 0.0414(13) -0.0096(11) -0.0074(11) 0.0077(11)
C9 0.0531(15) 0.0681(18) 0.0415(14) -0.0101(13) -0.0037(12) 0.0093(12)
C10 0.0499(15) 0.0726(19) 0.0420(14) -0.0030(13) -0.0006(12) -0.0024(13)
C11 0.0519(15) 0.0551(16) 0.0501(15) 0.0008(12) -0.0059(12) -0.0072(12)
C12 0.0393(12) 0.0466(13) 0.0387(13) -0.0090(10) -0.0075(10) 0.0025(10)
C13 0.0400(12) 0.0424(13) 0.0417(13) -0.0091(10) -0.0062(10) 0.0013(10)
O2 0.0832(16) 0.0609(14) 0.0884(17) 0.0182(12) -0.0104(13) -0.0264(12)
N7 0.0557(13) 0.0506(13) 0.0513(13) -0.0071(10) -0.0101(11) -0.0019(10)
N8 0.0521(12) 0.0472(12) 0.0480(12) -0.0018(10) -0.0072(10) -0.0076(10)
C14 0.0673(18) 0.0655(19) 0.0570(18) -0.0176(15) -0.0124(14) 0.0063(14)
C15 0.080(2) 0.0553(18) 0.077(2) -0.0203(16) -0.0243(18) 0.0119(16)
C16 0.072(2) 0.0458(16) 0.088(2) -0.0062(14) -0.0298(18) -0.0032(15)
C17 0.0567(16) 0.0447(14) 0.0644(18) -0.0038(12) -0.0232(14) -0.0083(13)
C18 0.0536(16) 0.0555(17) 0.0688(19) 0.0028(13) -0.0204(14) -0.0183(14)
C19 0.0453(14) 0.0548(16) 0.0564(16) -0.0005(12) -0.0136(12) -0.0152(13)
C20 0.0477(15) 0.076(2) 0.0532(17) -0.0035(14) -0.0024(13) -0.0154(14)
C21 0.0579(17) 0.073(2) 0.0509(17) -0.0092(15) -0.0002(13) 0.0000(14)
C22 0.0622(17) 0.0564(17) 0.0541(17) -0.0073(13) -0.0088(13) 0.0018(13)
C23 0.0415(13) 0.0484(14) 0.0463(14) -0.0037(11) -0.0114(11) -0.0102(11)
C24 0.0445(13) 0.0482(14) 0.0514(15) -0.0054(11) -0.0146(11) -0.0076(11)

loop_
_atom_type_symbol
_atom_type_description
_atom_type_scat_dispersion_real
_atom_type_scat_dispersion_imag
_atom_type_scat_source
C C 0.0033 0.0016 'International Tables Vol C Tables 4.2.6.8 and 6.1.1.4'
N N 0.0061 0.0033 'International Tables Vol C Tables 4.2.6.8 and 6.1.1.4'
O O 0.0106 0.0060 'International Tables Vol C Tables 4.2.6.8 and 6.1.1.4'
S S 0.1246 0.1234 'International Tables Vol C Tables 4.2.6.8 and 6.1.1.4'
Cl Cl 0.1484 0.1585 'International Tables Vol C Tables 4.2.6.8 and 6.1.1.4'
Zn Zn 0.2839 1.4301 'International Tables Vol C Tables 4.2.6.8 and 6.1.1.4'
H H 0.0000 0.0000 'International Tables Vol C Tables 4.2.6.8 and 6.1.1.4'

loop_
_geom_angle_atom_site_label_1
_geom_angle_atom_site_label_2
_geom_angle_atom_site_label_3
_geom_angle
_geom_angle_publ_flag
Cl1 Zn Cl2 111.46(4) y
Cl1 Zn S2 107.84(4) y
Cl2 Zn S2 114.11(3) y
Cl1 Zn S1 111.10(4) y
Cl2 Zn S1 113.19(4) y
S2 Zn S1 98.40(3) y
C1 S1 Zn 109.26(9) ?
C2 S2 Zn 107.56(9) ?
C1 N1 H1A 121.6 ?
C1 N1 H1B 117.0 ?
H1A N1 H1B 121.0 ?
C1 N2 H2B 115.1 ?
C1 N2 H2A 120.5 ?
H2B N2 H2A 123.9 ?
C2 N3 H3A 120.8 ?
C2 N3 H3B 117.0 ?
H3A N3 H3B 122.0 ?
C2 N4 H4B 117.1 ?
C2 N4 H4A 123.4 ?
H4B N4 H4A 119.2 ?
N2 C1 N1 119.2(2) ?
N2 C1 S1 122.3(2) ?
N1 C1 S1 118.5(2) ?
N4 C2 N3 119.2(2) ?
N4 C2 S2 122.0(2) ?
N3 C2 S2 118.73(19) ?
C13 N5 C3 115.0(2) ?
C12 N6 C11 114.5(2) ?
N5 C3 C4 124.3(3) ?
N5 C3 H3 117.9 ?
C4 C3 H3 117.9 ?
C3 C4 C5 120.0(3) ?
C3 C4 H4 120.0 ?
C5 C4 H4 120.0 ?
C6 C5 C4 116.6(3) ?
C6 C5 H5 121.7 ?
C4 C5 H5 121.7 ?
C5 C6 C13 119.5(2) ?
C5 C6 C7 132.1(2) ?
C13 C6 C7 108.3(2) ?
O1 C7 C6 127.3(3) ?
O1 C7 C8 127.0(3) ?
C6 C7 C8 105.7(2) ?
C9 C8 C12 119.4(3) ?
C9 C8 C7 131.7(2) ?
C12 C8 C7 108.9(2) ?
C10 C9 C8 116.8(3) ?
C10 C9 H9 121.6 ?
C8 C9 H9 121.6 ?
C9 C10 C11 120.0(3) ?
C9 C10 H10 120.0 ?
C11 C10 H10 120.0 ?
N6 C11 C10 124.4(3) ?
N6 C11 H11 117.8 ?
C10 C11 H11 117.8 ?
N6 C12 C8 124.9(2) ?
N6 C12 C13 126.9(2) ?
C8 C12 C13 108.2(2) ?
N5 C13 C6 124.6(2) ?
N5 C13 C12 126.5(2) ?
C6 C13 C12 108.9(2) ?
C24 N7 C14 115.0(3) ?
C23 N8 C22 114.6(2) ?
N7 C14 C15 124.3(3) ?
N7 C14 H14 117.9 ?
C15 C14 H14 117.9 ?
C14 C15 C16 119.9(3) ?
C14 C15 H15 120.1 ?
C16 C15 H15 120.1 ?
C17 C16 C15 116.6(3) ?
C17 C16 H16 121.7 ?
C15 C16 H16 121.7 ?
C16 C17 C24 119.6(3) ?
C16 C17 C18 132.1(3) ?
C24 C17 C18 108.3(3) ?
O2 C18 C19 126.7(3) ?
O2 C18 C17 127.5(3) ?
C19 C18 C17 105.7(2) ?
C20 C19 C23 119.6(3) ?
C20 C19 C18 132.1(3) ?
C23 C19 C18 108.3(3) ?
C19 C20 C21 117.2(3) ?
C19 C20 H20 121.4 ?
C21 C20 H20 121.4 ?
C20 C21 C22 119.3(3) ?
C20 C21 H21 120.4 ?
C22 C21 H21 120.4 ?
N8 C22 C21 124.9(3) ?
N8 C22 H22 117.6 ?
C21 C22 H22 117.6 ?
N8 C23 C19 124.4(3) ?
N8 C23 C24 127.0(2) ?
C19 C23 C24 108.6(2) ?
N7 C24 C17 124.6(3) ?
N7 C24 C23 126.4(2) ?
C17 C24 C23 109.0(2) ?

loop_
_geom_bond_atom_site_label_1
_geom_bond_atom_site_label_2
_geom_bond_distance
_geom_bond_publ_flag
Zn Cl1 2.2475(10) y
Zn Cl2 2.2685(9) y
Zn S2 2.3403(9) y
Zn S1 2.3619(10) y
S1 C1 1.715(3) ?
S2 C2 1.718(3) ?
N1 C1 1.314(3) ?
N1 H1A 0.877 ?
N1 H1B 0.938 ?
N2 C1 1.307(3) ?
N2 H2B 0.935 ?
N2 H2A 0.890 ?
N3 C2 1.315(3) ?
N3 H3A 0.961 ?
N3 H3B 0.937 ?
N4 C2 1.311(3) ?
N4 H4B 0.917 ?
N4 H4A 0.918 ?
O1 C7 1.211(3) ?
N5 C13 1.321(3) ?
N5 C3 1.351(3) ?
N6 C12 1.329(3) ?
N6 C11 1.353(3) ?
C3 C4 1.375(4) ?
C3 H3 0.9300 ?
C4 C5 1.382(4) ?
C4 H4 0.9300 ?
C5 C6 1.379(4) ?
C5 H5 0.9300 ?
C6 C13 1.395(3) ?
C6 C7 1.486(4) ?
C7 C8 1.486(4) ?
C8 C9 1.384(4) ?
C8 C12 1.393(3) ?
C9 C10 1.373(4) ?
C9 H9 0.9300 ?
C10 C11 1.383(4) ?
C10 H10 0.9300 ?
C11 H11 0.9300 ?
C12 C13 1.481(3) ?
O2 C18 1.209(3) ?
N7 C24 1.334(3) ?
N7 C14 1.345(4) ?
N8 C23 1.327(3) ?
N8 C22 1.346(4) ?
C14 C15 1.379(4) ?
C14 H14 0.9300 ?
C15 C16 1.391(5) ?
C15 H15 0.9300 ?
C16 C17 1.373(4) ?
C16 H16 0.9300 ?
C17 C24 1.391(4) ?
C17 C18 1.492(4) ?
C18 C19 1.485(4) ?
C19 C20 1.369(4) ?
C19 C23 1.401(4) ?
C20 C21 1.377(4) ?
C20 H20 0.9300 ?
C21 C22 1.384(4) ?
C21 H21 0.9300 ?
C22 H22 0.9300 ?
C23 C24 1.474(4) ?

loop_
_geom_hbond_atom_site_label_D
_geom_hbond_atom_site_label_H
_geom_hbond_atom_site_label_A
_geom_hbond_site_symmetry_A
_geom_hbond_distance_DH
_geom_hbond_distance_HA
_geom_hbond_distance_DA
_geom_hbond_angle_DHA
_geom_hbond_publ_flag
N1 H1A N5 . 0.88 2.03 2.888(3) 167 y
N1 H1B S1 2_566 0.94 2.83 3.606(3) 141 y
N2 H2A N6 . 0.89 2.11 2.997(3) 172 y
N2 H2B Cl2 . 0.93 2.40 3.324(2) 172 y
N3 H3A N7 . 0.96 1.99 2.939(3) 167 y
N3 H3B Cl1 2_656 0.94 2.67 3.481(3) 145 y
N4 H4A N8 . 0.92 2.04 2.953(3) 173 y
N4 H4B Cl2 . 0.92 2.46 3.344(2) 163 y
